data_4113569
loop_
_publ_author_name
'Janez Ko\<smrlj'
'Leland O. Weigel'
'David A. Evans'
'C. Wade Downey'
'Jimmy Wu'

_publ_section_title
;
 Unfunctionalized, \a-Epimerizable Nonracemic Ketones and Aldehydes Can Be
 Accessed by Crystallization-Induced Dynamic Resolution of Imines
;
_journal_name_full 'Journal of the American Chemical Society'
_journal_page_first 3208
_journal_page_last 3209
_journal_paper_doi 10.1021/ja029715n
_journal_volume 125
_journal_year 2003
_chemical_formula_sum 'C17 H24 N2 O3'
_chemical_formula_weight 304.38
_chemical_name_systematic
; 
 ? 
;
_space_group_IT_number 19
_symmetry_cell_setting orthorhombic
_symmetry_space_group_name_Hall 'P 2ac 2ab'
_symmetry_space_group_name_H-M 'P 21 21 21'
_atom_sites_solution_hydrogens geom
_atom_sites_solution_primary direct
_atom_sites_solution_secondary difmap
_audit_creation_method SHELXL-97
_cell_angle_alpha 90.00
_cell_angle_beta 90.00
_cell_angle_gamma 90.00
_cell_formula_units_Z 4
_cell_length_a 4.7719(12)
_cell_length_b 12.980(3)
_cell_length_c 27.034(6)
_cell_measurement_temperature 213(2)
_cell_volume 1674.5(7)
_computing_structure_refinement 'SHELXL-97 (Sheldrick, 1997)'
_computing_structure_solution 'SHELXS-97 (Sheldrick, 1990)'
_diffrn_ambient_temperature 213(2)
_diffrn_measured_fraction_theta_full 0.959
_diffrn_measured_fraction_theta_max 0.959
_diffrn_radiation_monochromator graphite
_diffrn_radiation_source 'fine-focus sealed tube'
_diffrn_radiation_type MoK\a
_diffrn_radiation_wavelength 0.71073
_diffrn_reflns_av_R_equivalents 0.1357
_diffrn_reflns_av_sigmaI/netI 0.1611
_diffrn_reflns_limit_h_max 6
_diffrn_reflns_limit_h_min -6
_diffrn_reflns_limit_k_max 17
_diffrn_reflns_limit_k_min -10
_diffrn_reflns_limit_l_max 33
_diffrn_reflns_limit_l_min -21
_diffrn_reflns_number 6960
_diffrn_reflns_theta_full 28.29
_diffrn_reflns_theta_max 28.29
_diffrn_reflns_theta_min 1.74
_exptl_absorpt_coefficient_mu 0.083
_exptl_crystal_density_diffrn 1.207
_exptl_crystal_F_000 656
_refine_diff_density_max 0.305
_refine_diff_density_min -0.362
_refine_diff_density_rms 0.070
_refine_ls_abs_structure_details 'Flack H D (1983), Acta Cryst. A39, 876-881'
_refine_ls_abs_structure_Flack 0(3)
_refine_ls_extinction_method none
_refine_ls_goodness_of_fit_ref 1.069
_refine_ls_hydrogen_treatment mixed
_refine_ls_matrix_type full
_refine_ls_number_parameters 205
_refine_ls_number_reflns 3925
_refine_ls_number_restraints 0
_refine_ls_restrained_S_all 1.069
_refine_ls_R_factor_all 0.1185
_refine_ls_R_factor_gt 0.0902
_refine_ls_shift/su_max 0.000
_refine_ls_shift/su_mean 0.000
_refine_ls_structure_factor_coef Fsqd
_refine_ls_weighting_details 'calc w=1/[\s^2^(Fo^2^)+(0.0590P)^2^+0.0000P] where P=(Fo^2^+2Fc^2^)/3'
_refine_ls_weighting_scheme calc
_refine_ls_wR_factor_gt 0.1911
_refine_ls_wR_factor_ref 0.2093
_reflns_number_gt 2890
_reflns_number_total 3925
_reflns_threshold_expression >2sigma(I)
_cod_data_source_file ja029715nsi20030122_022156.cif
_cod_data_source_block jwu33t
_cod_database_code 4113569

loop_
_symmetry_equiv_pos_as_xyz
'x, y, z'
'-x+1/2, -y, z+1/2'
'-x, y+1/2, -z+1/2'
'x+1/2, -y+1/2, -z'

loop_
_atom_site_label
_atom_site_type_symbol
_atom_site_fract_x
_atom_site_fract_y
_atom_site_fract_z
_atom_site_U_iso_or_equiv
_atom_site_adp_type
_atom_site_occupancy
_atom_site_symmetry_multiplicity
_atom_site_calc_flag
_atom_site_refinement_flags
O1 O 0.7565(6) -0.0020(2) 0.15815(10) 0.0274(6) Uani 1 1 d .
N2 N 0.2253(6) 0.0900(2) 0.10653(11) 0.0194(6) Uani 1 1 d .
O3 O -0.2159(7) 0.5152(2) 0.21102(12) 0.0494(9) Uani 1 1 d .
C4 C 0.1261(8) 0.3010(3) 0.15555(14) 0.0216(8) Uani 1 1 d .
H4 H 0.0486 0.3032 0.1236 0.026 Uiso 1 1 calc R
C5 C 0.3208(7) 0.2280(3) 0.16834(12) 0.0178(7) Uani 1 1 d .
O2 O -0.2741(7) 0.4462(2) 0.13930(13) 0.0484(9) Uani 1 1 d .
N1 N -0.1599(7) 0.4497(2) 0.17971(14) 0.0303(8) Uani 1 1 d .
C8 C 0.4407(7) 0.2241(3) 0.21569(14) 0.0210(8) Uani 1 1 d .
C9 C 0.4372(8) 0.1408(3) 0.13753(14) 0.0210(8) Uani 1 1 d .
H9 H 0.5916 0.1666 0.1165 0.025 Uiso 1 1 calc R
C10 C 0.5543(7) 0.0663(3) 0.17632(14) 0.0219(8) Uani 1 1 d .
H10 H 0.3954 0.0242 0.1884 0.026 Uiso 1 1 calc R
C11 C 0.6452(8) 0.1366(3) 0.21921(14) 0.0254(8) Uani 1 1 d .
H11A H 0.6296 0.1011 0.2511 0.030 Uiso 1 1 calc R
H11B H 0.8383 0.1606 0.2148 0.030 Uiso 1 1 calc R
C12 C 0.0477(8) 0.3719(3) 0.19172(14) 0.0240(8) Uani 1 1 d .
C13 C 0.3067(7) 0.0570(3) 0.06454(14) 0.0228(8) Uani 1 1 d .
H13 H 0.4871 0.0755 0.0537 0.027 Uiso 1 1 calc R
C14 C 0.1585(8) 0.3695(3) 0.23931(14) 0.0275(9) Uani 1 1 d .
H14 H 0.0999 0.4177 0.2631 0.033 Uiso 1 1 calc R
C15 C 0.3558(8) 0.2956(3) 0.25113(14) 0.0280(9) Uani 1 1 d .
H15 H 0.4329 0.2935 0.2831 0.034 Uiso 1 1 calc R
C16 C 0.0234(13) 0.1371(4) -0.02822(18) 0.0492(13) Uani 1 1 d .
H16A H -0.1709 0.1368 -0.0177 0.074 Uiso 1 1 calc R
H16B H 0.0340 0.1576 -0.0627 0.074 Uiso 1 1 calc R
H16C H 0.1287 0.1854 -0.0081 0.074 Uiso 1 1 calc R
C17 C 0.2419(12) -0.1212(3) 0.03503(16) 0.0410(11) Uani 1 1 d .
H17A H 0.1580 -0.1618 0.0083 0.049 Uiso 1 1 calc R
H17B H 0.4454 -0.1213 0.0302 0.049 Uiso 1 1 calc R
C18 C 0.1331(9) -0.0089(3) 0.03163(14) 0.0276(9) Uani 1 1 d .
H18 H -0.0639 -0.0068 0.0431 0.033 Uiso 1 1 calc R
C19 C 0.1464(11) 0.0296(3) -0.02222(15) 0.0372(11) Uani 1 1 d .
H19A H 0.3422 0.0303 -0.0332 0.045 Uiso 1 1 calc R
H19B H 0.0435 -0.0184 -0.0435 0.045 Uiso 1 1 calc R
C20 C 0.2701(13) -0.2833(4) 0.08680(19) 0.0539(14) Uani 1 1 d .
H20A H 0.4749 -0.2855 0.0843 0.065 Uiso 1 1 calc R
H20B H 0.1930 -0.3205 0.0584 0.065 Uiso 1 1 calc R
C21 C 0.1744(12) -0.1726(3) 0.08470(17) 0.0450(12) Uani 1 1 d .
H21A H 0.2655 -0.1338 0.1113 0.054 Uiso 1 1 calc R
H21B H -0.0283 -0.1699 0.0903 0.054 Uiso 1 1 calc R
C22 C 0.1806(16) -0.3369(4) 0.1338(2) 0.0739(19) Uani 1 1 d .
H22A H 0.2516 -0.2993 0.1622 0.111 Uiso 1 1 calc R
H22B H 0.2551 -0.4065 0.1342 0.111 Uiso 1 1 calc R
H22C H -0.0224 -0.3395 0.1353 0.111 Uiso 1 1 calc R
H1 H 0.904(10) 0.032(4) 0.1455(18) 0.047(15) Uiso 1 1 d .

loop_
_atom_site_aniso_label
_atom_site_aniso_U_11
_atom_site_aniso_U_22
_atom_site_aniso_U_33
_atom_site_aniso_U_23
_atom_site_aniso_U_13
_atom_site_aniso_U_12
O1 0.0335(14) 0.0212(12) 0.0275(15) 0.0032(12) 0.0070(12) 0.0053(12)
N2 0.0251(15) 0.0156(13) 0.0174(15) -0.0012(12) 0.0045(12) -0.0002(12)
O3 0.069(2) 0.0345(16) 0.0442(19) -0.0084(16) 0.0120(18) 0.0181(17)
C4 0.0289(19) 0.0194(17) 0.0163(19) -0.0024(15) 0.0046(15) -0.0028(14)
C5 0.0213(16) 0.0187(15) 0.0133(18) -0.0007(14) 0.0029(13) -0.0058(13)
O2 0.063(2) 0.0377(16) 0.044(2) -0.0041(16) -0.0147(18) 0.0180(17)
N1 0.0377(18) 0.0208(15) 0.032(2) -0.0026(15) 0.0072(16) -0.0015(14)
C8 0.0247(17) 0.0207(16) 0.018(2) 0.0022(16) 0.0042(15) -0.0071(14)
C9 0.0234(17) 0.0187(17) 0.021(2) -0.0003(16) 0.0032(15) -0.0004(14)
C10 0.0230(17) 0.0242(18) 0.019(2) 0.0039(16) -0.0013(15) -0.0062(15)
C11 0.0262(18) 0.0304(19) 0.020(2) 0.0035(17) -0.0028(15) -0.0083(16)
C12 0.0308(19) 0.0177(16) 0.024(2) -0.0017(16) 0.0065(16) -0.0013(15)
C13 0.0221(18) 0.0226(17) 0.024(2) 0.0007(16) 0.0034(15) 0.0018(14)
C14 0.035(2) 0.0280(19) 0.020(2) -0.0091(17) 0.0039(17) -0.0028(17)
C15 0.035(2) 0.032(2) 0.017(2) -0.0057(17) -0.0010(17) -0.0044(16)
C16 0.078(4) 0.040(3) 0.030(3) 0.008(2) -0.014(3) 0.001(3)
C17 0.070(3) 0.028(2) 0.026(2) -0.0091(19) -0.006(2) 0.007(2)
C18 0.041(2) 0.0223(18) 0.019(2) -0.0025(17) -0.0033(17) 0.0037(16)
C19 0.064(3) 0.029(2) 0.019(2) -0.0065(18) -0.003(2) -0.002(2)
C20 0.075(4) 0.038(3) 0.048(3) -0.002(2) -0.005(3) 0.011(3)
C21 0.079(4) 0.027(2) 0.030(2) 0.000(2) -0.004(3) 0.004(2)
C22 0.118(6) 0.046(3) 0.058(4) 0.016(3) -0.008(4) -0.003(4)

loop_
_atom_type_symbol
_atom_type_description
_atom_type_scat_dispersion_real
_atom_type_scat_dispersion_imag
_atom_type_scat_source
C C 0.0033 0.0016 'International Tables Vol C Tables 4.2.6.8 and 6.1.1.4'
H H 0.0000 0.0000 'International Tables Vol C Tables 4.2.6.8 and 6.1.1.4'
N N 0.0061 0.0033 'International Tables Vol C Tables 4.2.6.8 and 6.1.1.4'
O O 0.0106 0.0060 'International Tables Vol C Tables 4.2.6.8 and 6.1.1.4'

loop_
_geom_angle_atom_site_label_1
_geom_angle_atom_site_label_2
_geom_angle_atom_site_label_3
_geom_angle
C13 N2 C9 116.7(3)
C5 C4 C12 117.5(3)
C4 C5 C8 122.1(3)
C4 C5 C9 128.9(3)
C8 C5 C9 109.0(3)
O2 N1 O3 123.0(4)
O2 N1 C12 118.6(3)
O3 N1 C12 118.4(4)
C15 C8 C5 119.0(3)
C15 C8 C11 130.5(3)
C5 C8 C11 110.5(3)
N2 C9 C5 113.4(3)
N2 C9 C10 111.0(3)
C5 C9 C10 103.3(3)
O1 C10 C9 114.3(3)
O1 C10 C11 116.5(3)
C9 C10 C11 104.1(3)
C8 C11 C10 102.6(3)
C14 C12 C4 122.1(4)
C14 C12 N1 118.8(3)
C4 C12 N1 119.1(4)
N2 C13 C18 123.8(3)
C15 C14 C12 119.2(4)
C14 C15 C8 120.1(4)
C21 C17 C18 113.0(4)
C13 C18 C19 110.8(3)
C13 C18 C17 108.6(3)
C19 C18 C17 110.3(3)
C16 C19 C18 112.5(4)
C21 C20 C22 112.7(4)
C20 C21 C17 112.6(4)

loop_
_geom_bond_atom_site_label_1
_geom_bond_atom_site_label_2
_geom_bond_distance
O1 C10 1.399(4)
N2 C13 1.274(4)
N2 C9 1.470(5)
O3 N1 1.230(4)
C4 C5 1.372(5)
C4 C12 1.394(5)
C5 C8 1.403(5)
C5 C9 1.511(5)
O2 N1 1.222(4)
N1 C12 1.451(5)
C8 C15 1.394(5)
C8 C11 1.501(5)
C9 C10 1.532(5)
C10 C11 1.538(5)
C12 C14 1.391(6)
C13 C18 1.487(5)
C14 C15 1.382(5)
C16 C19 1.523(6)
C17 C21 1.533(6)
C17 C18 1.550(6)
C18 C19 1.540(6)
C20 C21 1.509(6)
C20 C22 1.511(7)

loop_
_geom_torsion_atom_site_label_1
_geom_torsion_atom_site_label_2
_geom_torsion_atom_site_label_3
_geom_torsion_atom_site_label_4
_geom_torsion
C12 C4 C5 C8 -0.6(5)
C12 C4 C5 C9 178.1(3)
C4 C5 C8 C15 1.2(5)
C9 C5 C8 C15 -177.7(3)
C4 C5 C8 C11 179.8(3)
C9 C5 C8 C11 1.0(4)
C13 N2 C9 C5 145.6(3)
C13 N2 C9 C10 -98.7(4)
C4 C5 C9 N2 -39.7(5)
C8 C5 C9 N2 139.1(3)
C4 C5 C9 C10 -160.0(3)
C8 C5 C9 C10 18.8(4)
N2 C9 C10 O1 79.4(4)
C5 C9 C10 O1 -158.7(3)
N2 C9 C10 C11 -152.5(3)
C5 C9 C10 C11 -30.6(3)
C15 C8 C11 C10 158.3(4)
C5 C8 C11 C10 -20.2(4)
O1 C10 C11 C8 157.7(3)
C9 C10 C11 C8 30.9(3)
C5 C4 C12 C14 -0.5(5)
C5 C4 C12 N1 -179.4(3)
O2 N1 C12 C14 -173.9(4)
O3 N1 C12 C14 5.0(5)
O2 N1 C12 C4 5.1(5)
O3 N1 C12 C4 -176.0(3)
C9 N2 C13 C18 171.0(3)
C4 C12 C14 C15 0.9(6)
N1 C12 C14 C15 179.8(3)
C12 C14 C15 C8 -0.3(6)
C5 C8 C15 C14 -0.7(5)
C11 C8 C15 C14 -179.1(4)
N2 C13 C18 C19 134.9(4)
N2 C13 C18 C17 -103.8(4)
C21 C17 C18 C13 71.2(5)
C21 C17 C18 C19 -167.1(4)
C13 C18 C19 C16 -63.5(5)
C17 C18 C19 C16 176.1(4)
C22 C20 C21 C17 -174.8(5)
C18 C17 C21 C20 177.5(5)
